data_7106828
loop_
_publ_author_name
'Stefan Almstatter'
'Balazs Gabor'
'Michael Bodensteiner'
'Manfred Scheer'

_publ_section_title
;
 Germanium/Phosphorus Cage Compounds with Germanium in Three Different
 Oxidation States
;
_journal_name_full Chem.Commun.
_journal_page_first 9998
_journal_paper_doi 10.1039/c1cc13937a
_journal_volume 47
_journal_year 2011
_chemical_compound_source 'see text'
_chemical_formula_moiety 'C16 H36 Br6 Ge8 P4'
_chemical_formula_structural '((tBu)P)4 Ge8 Br6'
_chemical_formula_sum 'C16 H36 Br6 Ge8 P4'
_chemical_formula_weight 1412.61
_chemical_name_systematic ' ?'
_space_group_IT_number 60
_symmetry_cell_setting orthorhombic
_symmetry_Int_Tables_number 60
_symmetry_space_group_name_Hall '-P 2n 2ab'
_symmetry_space_group_name_H-M 'P b c n'
_atom_sites_solution_hydrogens geom
_atom_sites_solution_primary direct
_atom_sites_solution_secondary difmap
_cell_angle_alpha 90
_cell_angle_beta 90
_cell_angle_gamma 90
_cell_formula_units_Z 4
_cell_length_a 16.9638(2)
_cell_length_b 13.8428(1)
_cell_length_c 16.3948(2)
_cell_measurement_reflns_used 6168
_cell_measurement_temperature 123(1)
_cell_measurement_theta_max 62.0755
_cell_measurement_theta_min 2.6893
_cell_volume 3849.93(7)
_computing_cell_refinement
;
CrysAlis RED, Oxford Diffraction Ltd.,
Version 1.171.32.15 (release 10-01-2008 CrysAlis171 .NET)
(compiled Jan 10 2008,16:37:18)
;
_computing_data_collection
;
CrysAlis CCD, Oxford Diffraction Ltd.,
Version 1.171.32.15 (release 10-01-2008 CrysAlis171 .NET)
(compiled Jan 10 2008,16:37:18)
;
_computing_data_reduction
;
CrysAlis RED, Oxford Diffraction Ltd.,
Version 1.171.32.15 (release 10-01-2008 CrysAlis171 .NET)
(compiled Jan 10 2008,16:37:18)
;
_computing_molecular_graphics 'SXGRAPH (Farrugia, 1999)'
_computing_publication_material 'PLATON (Spek, 2003)'
_computing_structure_refinement 'SHELXL-97 (Sheldrick, 1997)'
_computing_structure_solution 'SIR-97 (Altomare, 1999)'
_diffrn_ambient_temperature 123(1)
_diffrn_detector_area_resol_mean 10.5431
_diffrn_measured_fraction_theta_full 0.984
_diffrn_measured_fraction_theta_max 0.984
_diffrn_measurement_device_type 'Oxford Diffraction Gemini Ultra'
_diffrn_measurement_method omega-scan
_diffrn_radiation_monochromator mirrors
_diffrn_radiation_probe x-ray
_diffrn_radiation_source 'Ultra (Cu) X-ray Source'
_diffrn_radiation_type CuK\a
_diffrn_radiation_wavelength 1.54178
_diffrn_reflns_av_R_equivalents 0.0453
_diffrn_reflns_av_sigmaI/netI 0.0328
_diffrn_reflns_limit_h_max 19
_diffrn_reflns_limit_h_min -12
_diffrn_reflns_limit_k_max 15
_diffrn_reflns_limit_k_min -15
_diffrn_reflns_limit_l_max 18
_diffrn_reflns_limit_l_min -18
_diffrn_reflns_number 10878
_diffrn_reflns_reduction_process ' ?'
_diffrn_reflns_theta_full 62.19
_diffrn_reflns_theta_max 62.19
_diffrn_reflns_theta_min 4.12
_exptl_absorpt_coefficient_mu 15.928
_exptl_absorpt_correction_T_max 0.682
_exptl_absorpt_correction_T_min 0.228
_exptl_absorpt_correction_type multi-scan
_exptl_absorpt_process_details
;
CrysAlis RED, Oxford Diffraction Ltd.,
Version 1.171.32.15 (release 10-01-2008 CrysAlis171 .NET)
(compiled Jan 10 2008,16:37:18)
Empirical absorption correction using spherical harmonics,
implemented in SCALE3 ABSPACK scaling algorithm.
;
_exptl_crystal_colour yellow
_exptl_crystal_density_diffrn 2.437
_exptl_crystal_density_method 'Not Measured'
_exptl_crystal_description rod
_exptl_crystal_F_000 2632
_exptl_crystal_size_max 0.250
_exptl_crystal_size_mid 0.037
_exptl_crystal_size_min 0.024
_refine_diff_density_max 1.200
_refine_diff_density_min -0.701
_refine_diff_density_rms 0.177
_refine_ls_extinction_method none
_refine_ls_goodness_of_fit_ref 1.033
_refine_ls_hydrogen_treatment noref
_refine_ls_matrix_type full
_refine_ls_number_constraints 0
_refine_ls_number_parameters 160
_refine_ls_number_reflns 3000
_refine_ls_number_restraints 0
_refine_ls_restrained_S_all 1.033
_refine_ls_R_factor_all 0.0522
_refine_ls_R_factor_gt 0.0416
_refine_ls_shift/su_max 0.001
_refine_ls_shift/su_mean 0.000
_refine_ls_structure_factor_coef Fsqd
_refine_ls_weighting_details 'calc w=1/[\s^2^(Fo^2^)+(0.0751P)^2^+3.6744P] where P=(Fo^2^+2Fc^2^)/3'
_refine_ls_weighting_scheme calc
_refine_ls_wR_factor_gt 0.1059
_refine_ls_wR_factor_ref 0.1122
_reflns_number_gt 2471
_reflns_number_total 3000
_reflns_threshold_expression I>2\s(I)
_cod_data_source_file c1cc13937a.txt
_cod_data_source_block al73
_cod_database_code 7106828

loop_
_symmetry_equiv_pos_site_id
_symmetry_equiv_pos_as_xyz
1 x,y,z
2 1/2-x,1/2-y,1/2+z
3 1/2+x,1/2-y,-z
4 -x,y,1/2-z
5 -x,-y,-z
6 1/2+x,1/2+y,1/2-z
7 1/2-x,1/2+y,z
8 x,-y,1/2+z

loop_
_atom_site_aniso_label
_atom_site_aniso_U_11
_atom_site_aniso_U_22
_atom_site_aniso_U_33
_atom_site_aniso_U_23
_atom_site_aniso_U_13
_atom_site_aniso_U_12
Br1 0.0472(5) 0.0290(4) 0.0415(5) -0.0044(3) -0.0040(4) 0.0081(3)
Br2 0.0565(5) 0.0331(4) 0.0390(5) 0.0040(3) -0.0018(4) 0.0091(4)
Br3 0.0353(4) 0.0556(5) 0.0475(5) -0.0008(4) -0.0115(4) -0.0100(4)
Ge1 0.0245(4) 0.0255(4) 0.0328(4) 0.0017(3) 0.0009(3) -0.0003(3)
Ge2 0.0306(4) 0.0299(4) 0.0270(4) -0.0002(3) 0.0003(3) 0.0022(3)
Ge3 0.0271(4) 0.0260(4) 0.0283(5) -0.0006(3) -0.0011(3) 0.0021(3)
Ge4 0.0283(4) 0.0301(4) 0.0297(4) 0.0016(3) -0.0028(3) -0.0001(3)
P1 0.0246(9) 0.0256(8) 0.0276(8) 0.0011(7) 0.0007(7) 0.0014(7)
P2 0.0215(8) 0.0275(8) 0.0292(9) 0.0013(7) 0.0004(7) 0.0025(7)
C1 0.030(4) 0.034(4) 0.032(4) 0.008(3) -0.004(3) 0.001(3)
C2 0.042(4) 0.024(3) 0.042(4) 0.004(3) -0.009(3) -0.001(3)
C3 0.039(4) 0.037(4) 0.038(4) 0.005(3) -0.010(3) 0.004(3)
C4 0.042(4) 0.037(4) 0.039(4) 0.013(3) 0.011(4) 0.002(3)
C5 0.023(3) 0.039(4) 0.046(4) 0.001(3) 0.009(3) 0.003(3)
C6 0.026(4) 0.071(6) 0.099(8) -0.025(5) 0.024(5) -0.010(4)
C7 0.040(5) 0.161(12) 0.048(6) 0.031(6) 0.024(4) 0.034(6)
C8 0.037(5) 0.045(5) 0.109(9) -0.007(5) 0.023(5) 0.005(4)

loop_
_atom_site_label
_atom_site_type_symbol
_atom_site_thermal_displace_type
_atom_site_fract_x
_atom_site_fract_y
_atom_site_fract_z
_atom_site_occupancy
_atom_site_U_iso_or_equiv
_atom_site_calc_flag
_atom_site_refinement_flags
Br1 Br Uani 0.57787(5) -0.15484(5) 0.16067(5) 1.000 0.0392(3) . .
Br2 Br Uani 0.67249(5) -0.11434(5) 0.38692(5) 1.000 0.0429(3) . .
Br3 Br Uani 0.74101(5) 0.12852(6) 0.44906(5) 1.000 0.0461(3) . .
Ge1 Ge Uani 0.60538(4) 0.25770(5) 0.24192(5) 1.000 0.0276(2) . .
Ge2 Ge Uani 0.49611(5) 0.09231(5) 0.06295(5) 1.000 0.0292(2) . .
Ge3 Ge Uani 0.54184(4) 0.00461(5) 0.18732(5) 1.000 0.0271(3) . .
Ge4 Ge Uani 0.63742(5) 0.04915(5) 0.38348(5) 1.000 0.0294(2) . .
P1 P Uani 0.49248(10) 0.23132(11) 0.15241(10) 1.000 0.0259(5) . .
P2 P Uani 0.64643(10) 0.09318(11) 0.24417(10) 1.000 0.0261(5) . .
C1 C Uani 0.4896(4) 0.3396(5) 0.0829(4) 1.000 0.032(2) . .
C2 C Uani 0.4900(5) 0.4328(5) 0.1341(5) 1.000 0.036(2) . .
C3 C Uani 0.4158(4) 0.3355(5) 0.0308(5) 1.000 0.038(2) . .
C4 C Uani 0.5635(5) 0.3362(5) 0.0294(5) 1.000 0.039(2) . .
C5 C Uani 0.7437(4) 0.0813(5) 0.1895(5) 1.000 0.036(2) . .
C6 C Uani 0.8039(5) 0.1445(7) 0.2305(7) 1.000 0.065(4) . .
C7 C Uani 0.7289(6) 0.1103(10) 0.1020(6) 1.000 0.083(5) . .
C8 C Uani 0.7712(5) -0.0233(6) 0.1910(7) 1.000 0.064(4) . .
H2A H Uiso 0.49250 0.48890 0.09780 1.000 0.0540 calc R
H2B H Uiso 0.53610 0.43280 0.17020 1.000 0.0540 calc R
H2C H Uiso 0.44180 0.43600 0.16700 1.000 0.0540 calc R
H3A H Uiso 0.41470 0.39130 -0.00600 1.000 0.0570 calc R
H3B H Uiso 0.36920 0.33680 0.06600 1.000 0.0570 calc R
H3C H Uiso 0.41590 0.27580 -0.00140 1.000 0.0570 calc R
H4A H Uiso 0.56200 0.27830 -0.00490 1.000 0.0590 calc R
H4B H Uiso 0.61040 0.33440 0.06410 1.000 0.0590 calc R
H4C H Uiso 0.56520 0.39380 -0.00540 1.000 0.0590 calc R
H6A H Uiso 0.85460 0.13810 0.20230 1.000 0.0980 calc R
H6B H Uiso 0.80990 0.12460 0.28750 1.000 0.0980 calc R
H6C H Uiso 0.78650 0.21190 0.22840 1.000 0.0980 calc R
H7A H Uiso 0.71960 0.18010 0.09920 1.000 0.1240 calc R
H7B H Uiso 0.68260 0.07590 0.08130 1.000 0.1240 calc R
H7C H Uiso 0.77500 0.09370 0.06880 1.000 0.1240 calc R
H8A H Uiso 0.82230 -0.02840 0.16350 1.000 0.0950 calc R
H8B H Uiso 0.73250 -0.06390 0.16280 1.000 0.0950 calc R
H8C H Uiso 0.77640 -0.04480 0.24770 1.000 0.0950 calc R

loop_
_atom_type_symbol
_atom_type_description
_atom_type_scat_dispersion_real
_atom_type_scat_dispersion_imag
_atom_type_scat_source
P P 0.2955 0.4335 'International Tables Vol C Tables 4.2.6.8 and 6.1.1.4'
Ge Ge -1.0885 0.8855 'International Tables Vol C Tables 4.2.6.8 and 6.1.1.4'
Br Br -0.6763 1.2805 'International Tables Vol C Tables 4.2.6.8 and 6.1.1.4'
H H 0.0000 0.0000 'International Tables Vol C Tables 4.2.6.8 and 6.1.1.4'
C C 0.0181 0.0091 'International Tables Vol C Tables 4.2.6.8 and 6.1.1.4'

loop_
_geom_angle_atom_site_label_1
_geom_angle_atom_site_label_2
_geom_angle_atom_site_label_3
_geom_angle
_geom_angle_site_symmetry_1
_geom_angle_site_symmetry_2
_geom_angle_site_symmetry_3
_geom_angle_publ_flag
P1 Ge1 P2 95.49(6) . . . yes
P1 Ge1 P1 82.53(6) . . 4_655 yes
P1 Ge1 P2 92.58(6) 4_655 . . yes
Br1 Ge3 P2 111.74(5) . . . yes
Br2 Ge4 Br3 104.63(4) . . . yes
Br2 Ge4 P2 104.81(5) . . . yes
Br3 Ge4 P2 105.92(5) . . . yes
Ge1 P1 Ge2 117.61(7) . . . yes
Ge1 P1 C1 105.4(2) . . . yes
Ge1 P1 Ge1 94.88(6) . . 4_655 yes
Ge2 P1 C1 105.5(2) . . . yes
Ge1 P1 Ge2 124.72(7) 4_655 . . yes
Ge1 P1 C1 107.1(2) 4_655 . . yes
Ge1 P2 Ge3 105.79(7) . . . yes
Ge1 P2 Ge4 104.01(7) . . . yes
Ge1 P2 C5 109.4(2) . . . yes
Ge3 P2 Ge4 101.51(7) . . . yes
Ge3 P2 C5 115.3(2) . . . yes
Ge4 P2 C5 119.5(3) . . . yes
P1 C1 C2 109.7(5) . . . yes
P1 C1 C3 109.4(5) . . . yes
P1 C1 C4 107.5(5) . . . yes
C2 C1 C3 110.0(6) . . . no
C2 C1 C4 109.6(6) . . . no
C3 C1 C4 110.6(6) . . . no
P2 C5 C6 109.4(6) . . . yes
P2 C5 C7 106.4(5) . . . yes
P2 C5 C8 110.1(5) . . . yes
C6 C5 C7 112.5(8) . . . no
C6 C5 C8 109.8(7) . . . no
C7 C5 C8 108.6(8) . . . no
C1 C2 H2A 109.00 . . . no
C1 C2 H2B 109.00 . . . no
C1 C2 H2C 110.00 . . . no
H2A C2 H2B 109.00 . . . no
H2A C2 H2C 110.00 . . . no
H2B C2 H2C 109.00 . . . no
C1 C3 H3A 109.00 . . . no
C1 C3 H3B 110.00 . . . no
C1 C3 H3C 109.00 . . . no
H3A C3 H3B 109.00 . . . no
H3A C3 H3C 109.00 . . . no
H3B C3 H3C 110.00 . . . no
C1 C4 H4A 109.00 . . . no
C1 C4 H4B 109.00 . . . no
C1 C4 H4C 109.00 . . . no
H4A C4 H4B 110.00 . . . no
H4A C4 H4C 109.00 . . . no
H4B C4 H4C 110.00 . . . no
C5 C6 H6A 109.00 . . . no
C5 C6 H6B 109.00 . . . no
C5 C6 H6C 110.00 . . . no
H6A C6 H6B 109.00 . . . no
H6A C6 H6C 110.00 . . . no
H6B C6 H6C 109.00 . . . no
C5 C7 H7A 109.00 . . . no
C5 C7 H7B 109.00 . . . no
C5 C7 H7C 109.00 . . . no
H7A C7 H7B 110.00 . . . no
H7A C7 H7C 109.00 . . . no
H7B C7 H7C 109.00 . . . no
C5 C8 H8A 109.00 . . . no
C5 C8 H8B 109.00 . . . no
C5 C8 H8C 109.00 . . . no
H8A C8 H8B 110.00 . . . no
H8A C8 H8C 110.00 . . . no
H8B C8 H8C 109.00 . . . no

loop_
_geom_bond_atom_site_label_1
_geom_bond_atom_site_label_2
_geom_bond_distance
_geom_bond_site_symmetry_1
_geom_bond_site_symmetry_2
_geom_bond_publ_flag
Br1 Ge3 2.3316(10) . . yes
Br2 Ge4 2.3407(10) . . yes
Br3 Ge4 2.3348(12) . . yes
Ge1 P1 2.4403(18) . . yes
Ge1 P2 2.3818(17) . . yes
Ge1 P1 2.4271(18) . 4_655 yes
Ge2 P1 2.4203(17) . . yes
Ge3 P2 2.3494(18) . . yes
Ge4 P2 2.3688(18) . . yes
P1 C1 1.884(7) . . yes
P2 C5 1.885(7) . . yes
C1 C2 1.539(10) . . no
C1 C3 1.517(10) . . no
C1 C4 1.531(11) . . no
C5 C6 1.503(12) . . no
C5 C7 1.511(13) . . no
C5 C8 1.522(11) . . no
C2 H2A 0.9800 . . no
C2 H2B 0.9800 . . no
C2 H2C 0.9800 . . no
C3 H3A 0.9800 . . no
C3 H3B 0.9800 . . no
C3 H3C 0.9800 . . no
C4 H4A 0.9800 . . no
C4 H4B 0.9800 . . no
C4 H4C 0.9800 . . no
C6 H6A 0.9800 . . no
C6 H6B 0.9800 . . no
C6 H6C 0.9800 . . no
C7 H7A 0.9800 . . no
C7 H7B 0.9800 . . no
C7 H7C 0.9800 . . no
C8 H8A 0.9800 . . no
C8 H8B 0.9800 . . no
C8 H8C 0.9800 . . no

loop_
_geom_contact_atom_site_label_1
_geom_contact_atom_site_label_2
_geom_contact_distance
_geom_contact_site_symmetry_1
_geom_contact_site_symmetry_2
_geom_contact_publ_flag
Br1 Ge3 3.8996(11) . 4_655 no
Br1 Ge2 3.9706(12) . 5_655 no
Br1 C6 3.612(10) . 7_645 no
Br2 Br3 3.7002(11) . . no
Br2 C7 3.654(10) . 8_555 no
Br2 P2 3.7316(17) . . no
Br3 P2 3.7546(18) . . no
Br3 C6 3.745(11) . . no
Br3 Br2 3.7002(11) . . no
Br3 C4 3.602(8) . 2_655 no
Br1 H3C 3.1000 . 5_655 no
Br1 H8B 2.9100 . . no
Br1 H6A 3.1600 . 7_645 no
Br1 H6C 3.1500 . 7_645 no
Br2 H7B 3.2400 . 8_555 no
Br2 H8C 3.0400 . . no
Br3 H6B 2.9000 . . no
Br3 H4B 3.1900 . 2_655 no
Ge1 C8 3.778(9) . 7_655 no
Ge2 Ge2 3.2878(11) . 5_655 no
Ge2 Br1 3.9706(12) . 5_655 no
Ge3 Ge4 3.3128(11) . 4_655 no
Ge3 P2 3.6007(18) . 4_655 no
Ge3 Br1 3.8996(11) . 4_655 no
Ge4 Ge3 3.3128(11) . 4_655 no
Ge1 H6C 3.1500 . . no
Ge1 H3B 3.3600 . 4_655 no
Ge1 H2B 2.9400 . . no
Ge1 H4B 3.1000 . . no
Ge1 H2C 2.9900 . 4_655 no
Ge1 H7A 3.2200 . . no
Ge2 H4A 3.0200 . . no
Ge2 H3C 3.0700 . . no
Ge2 H7B 3.1900 . . no
Ge3 H7B 3.1100 . . no
P1 Ge3 3.2981(17) . . no
P1 P2 3.569(2) . . no
P1 Ge4 3.4002(18) . 4_655 no
P1 P1 3.210(2) . 4_655 no
P1 P2 3.476(2) . 4_655 no
P2 Br2 3.7316(17) . . no
P2 Br3 3.7546(18) . . no
P2 Ge2 3.9153(19) . . no
P2 P1 3.569(2) . . no
P2 Ge3 3.6007(18) . 4_655 no
P2 P1 3.476(2) . 4_655 no
C4 Br3 3.602(8) . 2_654 no
C6 Br1 3.612(10) . 7_655 no
C6 Br3 3.745(11) . . no
C7 Br2 3.654(10) . 8_554 no
C8 Ge1 3.778(9) . 7_645 no
C3 H7C 3.0500 . 3_455 no
H2A H3A 2.5400 . . no
H2A H4C 2.4700 . . no
H2A H4C 2.4300 . 5_665 no
H2B Ge1 2.9400 . . no
H2B H4B 2.5400 . . no
H2B H8A 2.4600 . 7_655 no
H2C H3B 2.4800 . . no
H2C Ge1 2.9900 . 4_655 no
H3A H2A 2.5400 . . no
H3A H4C 2.5500 . . no
H3A H7C 2.5900 . 3_455 no
H3B H2C 2.4800 . . no
H3B Ge1 3.3600 . 4_655 no
H3C Ge2 3.0700 . . no
H3C H4A 2.4800 . . no
H3C Br1 3.1000 . 5_655 no
H4A Ge2 3.0200 . . no
H4A H3C 2.4800 . . no
H4B Ge1 3.1000 . . no
H4B H2B 2.5400 . . no
H4B Br3 3.1900 . 2_654 no
H4C H2A 2.4700 . . no
H4C H3A 2.5500 . . no
H4C H2A 2.4300 . 5_665 no
H6A H8A 2.4500 . . no
H6A Br1 3.1600 . 7_655 no
H6B Br3 2.9000 . . no
H6B H8C 2.5000 . . no
H6C Ge1 3.1500 . . no
H6C H7A 2.4400 . . no
H6C Br1 3.1500 . 7_655 no
H7A Ge1 3.2200 . . no
H7A H6C 2.4400 . . no
H7B Ge2 3.1900 . . no
H7B Ge3 3.1100 . . no
H7B H8B 2.5000 . . no
H7B Br2 3.2400 . 8_554 no
H7C H8A 2.4300 . . no
H7C C3 3.0500 . 3_555 no
H7C H3A 2.5900 . 3_555 no
H8A H6A 2.4500 . . no
H8A H7C 2.4300 . . no
H8A H2B 2.4600 . 7_645 no
H8B Br1 2.9100 . . no
H8B H7B 2.5000 . . no
H8C Br2 3.0400 . . no
H8C H6B 2.5000 . . no

loop_
_geom_hbond_atom_site_label_D
_geom_hbond_atom_site_label_H
_geom_hbond_atom_site_label_A
_geom_hbond_distance_DH
_geom_hbond_distance_HA
_geom_hbond_distance_DA
_geom_hbond_angle_DHA
_geom_hbond_site_symmetry_A
_geom_hbond_publ_flag
C6 H6B Br3 0.9800 2.9000 3.745(11) 146.00 . yes
C8 H8B Br1 0.9800 2.9100 3.784(9) 149.00 . yes

loop_
_geom_torsion_atom_site_label_1
_geom_torsion_atom_site_label_2
_geom_torsion_atom_site_label_3
_geom_torsion_atom_site_label_4
_geom_torsion
_geom_torsion_site_symmetry_1
_geom_torsion_site_symmetry_2
_geom_torsion_site_symmetry_3
_geom_torsion_site_symmetry_4
_geom_torsion_publ_flag
P2 Ge1 P1 Ge2 -24.50(9) . . . . no
P1 Ge1 P1 Ge2 -116.40(8) 4_655 . . . no
P2 Ge1 P1 C1 -141.6(2) . . . . no
P1 Ge1 P1 C1 126.5(2) 4_655 . . . no
P2 Ge1 P1 Ge1 109.11(6) . . . 4_655 no
P1 Ge1 P1 Ge1 17.21(6) 4_655 . . 4_655 no
P1 Ge1 P1 Ge1 -17.12(6) 4_655 4_655 . . no
P2 Ge1 P1 Ge1 -112.32(6) 4_655 4_655 . . no
P1 Ge1 P1 Ge2 111.57(9) 4_655 4_655 . . no
P2 Ge1 P1 Ge2 16.36(9) 4_655 4_655 . . no
P1 Ge1 P1 C1 -124.9(2) 4_655 4_655 . . no
P2 Ge1 P1 C1 139.9(2) 4_655 4_655 . . no
P1 Ge1 P2 Ge3 -12.44(8) . . . . no
P1 Ge1 P2 Ge3 70.30(7) 4_655 . . . no
P1 Ge1 P2 Ge4 -118.95(7) . . . . no
P1 Ge1 P2 Ge4 -36.22(7) 4_655 . . . no
P1 Ge1 P2 C5 112.3(3) . . . . no
P1 Ge1 P2 C5 -165.0(3) 4_655 . . . no
Br1 Ge3 P2 Ge1 169.25(5) . . . . no
Br1 Ge3 P2 Ge4 -82.43(7) . . . . no
Br1 Ge3 P2 C5 48.3(3) . . . . no
Br2 Ge4 P2 Ge1 177.75(5) . . . . no
Br3 Ge4 P2 Ge1 -71.94(7) . . . . no
Br2 Ge4 P2 Ge3 68.05(7) . . . . no
Br3 Ge4 P2 Ge3 178.37(5) . . . . no
Br2 Ge4 P2 C5 -60.0(3) . . . . no
Br3 Ge4 P2 C5 50.4(3) . . . . no
Ge1 P1 C1 C2 -53.0(5) . . . . no
Ge2 P1 C1 C2 -178.1(4) . . . . no
Ge1 P1 C1 C2 47.2(5) 4_655 . . . no
Ge1 P1 C1 C3 -173.8(4) . . . . no
Ge2 P1 C1 C3 61.1(5) . . . . no
Ge1 P1 C1 C3 -73.6(5) 4_655 . . . no
Ge1 P1 C1 C4 66.0(5) . . . . no
Ge2 P1 C1 C4 -59.0(5) . . . . no
Ge1 P1 C1 C4 166.2(4) 4_655 . . . no
Ge1 P2 C5 C6 58.8(6) . . . . no
Ge3 P2 C5 C6 177.8(5) . . . . no
Ge4 P2 C5 C6 -60.8(6) . . . . no
Ge1 P2 C5 C7 -63.0(7) . . . . no
Ge3 P2 C5 C7 56.1(7) . . . . no
Ge4 P2 C5 C7 177.4(6) . . . . no
Ge1 P2 C5 C8 179.5(5) . . . . no
Ge3 P2 C5 C8 -61.5(6) . . . . no
Ge4 P2 C5 C8 59.9(6) . . . . no
